data_7717177
loop_
_publ_author_name
'Koptseva, Tatyana S.'
'Skatova, Alexandra A.'
'Moskalev, Mikhail V.'
'Rumyantcev, Roman V.'
'Fedushkin, Igor L.'

_publ_section_title
;
 Hydro-coupling of isocyanates promoted by 1,2-bis(arylimino)acenaphthene
 aluminum hydrides.
;
_journal_issue 42
_journal_name_full 'Dalton transactions (Cambridge, England : 2003)'
_journal_page_first 17308
_journal_page_last 17312
_journal_paper_doi 10.1039/d4dt02597k
_journal_volume 53
_journal_year 2024
_chemical_formula_sum 'C91 H83.91 Al Cl0.09 N4'
_chemical_formula_weight 1263.78
_space_group_crystal_system monoclinic
_space_group_IT_number 14
_space_group_name_Hall '-P 2yn'
_space_group_name_H-M_alt 'P 1 21/n 1'
_atom_sites_solution_hydrogens mixed
_atom_sites_solution_primary dual
_atom_sites_solution_secondary difmap
_audit_creation_method SHELXL-2019/3
_audit_update_record
;
2024-06-20 deposited with the CCDC.	2024-10-01 downloaded from the CCDC.
;
_cell_angle_alpha 90
_cell_angle_beta 103.845(2)
_cell_angle_gamma 90
_cell_formula_units_Z 4
_cell_length_a 13.4157(3)
_cell_length_b 19.8661(4)
_cell_length_c 26.8279(6)
_cell_measurement_reflns_used 14222
_cell_measurement_temperature 100(2)
_cell_measurement_theta_max 25.1050
_cell_measurement_theta_min 1.9250
_cell_volume 6942.4(3)
_computing_cell_refinement 'CrysAlisPro 1.171.43.95a (Rigaku OD, 2023)'
_computing_data_collection 'CrysAlisPro 1.171.43.95a (Rigaku OD, 2023)'
_computing_data_reduction 'CrysAlisPro 1.171.43.95a (Rigaku OD, 2023)'
_computing_molecular_graphics 'Diamond. Ver. 3.2k. (Putz & Brandernburg, 2014)'
_computing_publication_material 'Diamond. Ver. 3.2k. (Putz & Brandernburg, 2014)'
_computing_structure_refinement SHELXL-2019/3
_computing_structure_solution SHELXT-2014/5
_diffrn_ambient_temperature 100(2)
_diffrn_detector_area_resol_mean 16.0704
_diffrn_measured_fraction_theta_full 0.999
_diffrn_measured_fraction_theta_max 0.999
_diffrn_measurement_device_type 'Xcalibur, Eos'
_diffrn_measurement_method '\w scans'
_diffrn_radiation_type MoK\a
_diffrn_radiation_wavelength 0.71073
_diffrn_reflns_av_R_equivalents 0.0569
_diffrn_reflns_av_unetI/netI 0.0453
_diffrn_reflns_Laue_measured_fraction_full 0.999
_diffrn_reflns_Laue_measured_fraction_max 0.999
_diffrn_reflns_limit_h_max 15
_diffrn_reflns_limit_h_min -15
_diffrn_reflns_limit_k_max 23
_diffrn_reflns_limit_k_min -23
_diffrn_reflns_limit_l_max 31
_diffrn_reflns_limit_l_min -31
_diffrn_reflns_number 75318
_diffrn_reflns_point_group_measured_fraction_full 0.999
_diffrn_reflns_point_group_measured_fraction_max 0.999
_diffrn_reflns_theta_full 25.027
_diffrn_reflns_theta_max 25.027
_diffrn_reflns_theta_min 1.869
_diffrn_source 'fine-focus sealed X-ray tube'
_exptl_absorpt_coefficient_mu 0.085
_exptl_absorpt_correction_T_max 0.989
_exptl_absorpt_correction_T_min 0.983
_exptl_absorpt_correction_type analytical
_exptl_absorpt_process_details
;
CrysAlisPro 1.171.43.95a (Rigaku Oxford Diffraction, 2023)
Analytical numeric absorption correction using a multifaceted crystal
model based on expressions derived by R.C. Clark & J.S. Reid.
(Clark, R. C. & Reid, J. S. (1995). Acta Cryst. A51, 887-897)
Empirical absorption correction using spherical harmonics,
implemented in SCALE3 ABSPACK scaling algorithm.
;
_exptl_crystal_colour black
_exptl_crystal_density_diffrn 1.209
_exptl_crystal_description prism
_exptl_crystal_F_000 2690
_exptl_crystal_size_max 0.270
_exptl_crystal_size_mid 0.210
_exptl_crystal_size_min 0.180
_refine_diff_density_max 0.272
_refine_diff_density_min -0.399
_refine_diff_density_rms 0.043
_refine_ls_extinction_method none
_refine_ls_goodness_of_fit_ref 1.039
_refine_ls_hydrogen_treatment mixed
_refine_ls_matrix_type full
_refine_ls_number_parameters 885
_refine_ls_number_reflns 12252
_refine_ls_number_restraints 0
_refine_ls_restrained_S_all 1.039
_refine_ls_R_factor_all 0.0814
_refine_ls_R_factor_gt 0.0491
_refine_ls_shift/su_max 0.001
_refine_ls_shift/su_mean 0.000
_refine_ls_structure_factor_coef Fsqd
_refine_ls_weighting_details 'w=1/[\s^2^(Fo^2^)+(0.0416P)^2^+4.2848P] where P=(Fo^2^+2Fc^2^)/3'
_refine_ls_weighting_scheme calc
_refine_ls_wR_factor_gt 0.1030
_refine_ls_wR_factor_ref 0.1165
_reflns_Friedel_coverage 0.000
_reflns_number_gt 8748
_reflns_number_total 12252
_reflns_threshold_expression 'I > 2\s(I)'
_cod_data_source_file d4dt02597k2.cif
_cod_data_source_block albianncnh
_cod_depositor_comments 'Adding full bibliography for 7717170--7717178.cif.'
_cod_original_cell_volume 6942.3(3)
_cod_original_sg_symbol_H-M 'P 21/n'
_cod_database_code 7717177
_shelx_shelxl_version_number 2019/3
_shelx_space_group_comment
;
The symmetry employed for this shelxl refinement is uniquely defined
by the following loop, which should always be used as a source of
symmetry information in preference to the above space-group names.
They are only intended as comments.
;
_shelx_estimated_absorpt_t_min 0.978
_shelx_estimated_absorpt_t_max 0.985
_oxdiff_exptl_absorpt_empirical_full_min 0.964
_oxdiff_exptl_absorpt_empirical_full_max 1.072
_oxdiff_exptl_absorpt_empirical_details
;
Empirical correction (ABSPACK) includes:
- Absorption correction using spherical harmonics
- Frame scaling
;

loop_
_space_group_symop_operation_xyz
'x, y, z'
'-x+1/2, y+1/2, -z+1/2'
'-x, -y, -z'
'x-1/2, -y-1/2, z-1/2'

loop_
_atom_site_label
_atom_site_type_symbol
_atom_site_fract_x
_atom_site_fract_y
_atom_site_fract_z
_atom_site_U_iso_or_equiv
_atom_site_adp_type
_atom_site_occupancy
_atom_site_site_symmetry_order
_atom_site_calc_flag
_atom_site_refinement_flags_posn
_atom_site_refinement_flags_adp
_atom_site_refinement_flags_occupancy
_atom_site_disorder_assembly
_atom_site_disorder_group
Al1 Al 0.37851(5) 0.65492(3) 0.69809(2) 0.02434(16) Uani 1 1 d . . . . .
H1 H 0.4367(19) 0.5887(15) 0.7113(11) 0.017(9) Uiso 0.907(3) 1 d . . P A 1
Cl1 Cl 0.4354(5) 0.5639(4) 0.7287(3) 0.031(3) Uani 0.093(3) 1 d . . P A 2
N1 N 0.42866(12) 0.67689(8) 0.63389(6) 0.0201(4) Uani 1 1 d . . . . .
N2 N 0.46591(13) 0.72979(8) 0.72661(6) 0.0201(4) Uani 1 1 d . . . . .
N3 N 0.23221(14) 0.64900(10) 0.66974(7) 0.0302(4) Uani 1 1 d . . . . .
N4 N 0.29551(15) 0.65325(10) 0.75321(7) 0.0326(5) Uani 1 1 d . . . . .
C1 C 0.50682(15) 0.72054(10) 0.64621(8) 0.0201(4) Uani 1 1 d . . . . .
C2 C 0.52578(15) 0.74996(10) 0.69644(8) 0.0202(4) Uani 1 1 d . . . . .
C3 C 0.60898(15) 0.79916(10) 0.70202(8) 0.0216(5) Uani 1 1 d . . . . .
C4 C 0.64115(16) 0.79524(11) 0.65545(8) 0.0235(5) Uani 1 1 d . . . . .
C5 C 0.58282(15) 0.74855(10) 0.62027(8) 0.0217(5) Uani 1 1 d . . . . .
C6 C 0.60767(16) 0.73935(11) 0.57405(8) 0.0264(5) Uani 1 1 d . . . . .
H6A H 0.569848 0.708728 0.549462 0.032 Uiso 1 1 calc R U . . .
C7 C 0.69063(17) 0.77624(12) 0.56356(9) 0.0322(6) Uani 1 1 d . . . . .
H7A H 0.708891 0.768930 0.531896 0.039 Uiso 1 1 calc R U . . .
C8 C 0.74557(17) 0.82212(12) 0.59745(9) 0.0341(6) Uani 1 1 d . . . . .
H8A H 0.800427 0.846071 0.588852 0.041 Uiso 1 1 calc R U . . .
C9 C 0.72099(16) 0.83407(11) 0.64533(9) 0.0289(5) Uani 1 1 d . . . . .
C10 C 0.76760(17) 0.88051(12) 0.68395(9) 0.0342(6) Uani 1 1 d . . . . .
H10A H 0.821377 0.908778 0.678804 0.041 Uiso 1 1 calc R U . . .
C11 C 0.73566(17) 0.88495(12) 0.72868(9) 0.0315(6) Uani 1 1 d . . . . .
H11A H 0.768196 0.916667 0.753855 0.038 Uiso 1 1 calc R U . . .
C12 C 0.65656(16) 0.84444(11) 0.73896(8) 0.0250(5) Uani 1 1 d . . . . .
H12A H 0.636636 0.848302 0.770521 0.030 Uiso 1 1 calc R U . . .
C13 C 0.38506(15) 0.65712(10) 0.58185(8) 0.0193(4) Uani 1 1 d . . . . .
C14 C 0.33316(15) 0.70399(10) 0.54548(8) 0.0203(5) Uani 1 1 d . . . . .
C15 C 0.27678(15) 0.68061(10) 0.49795(8) 0.0215(5) Uani 1 1 d . . . . .
H15A H 0.238779 0.712079 0.474150 0.026 Uiso 1 1 calc R U . . .
C16 C 0.27418(16) 0.61328(10) 0.48420(8) 0.0220(5) Uani 1 1 d . . . . .
C17 C 0.32964(15) 0.56819(10) 0.51979(8) 0.0209(5) Uani 1 1 d . . . . .
H17A H 0.330057 0.522008 0.510647 0.025 Uiso 1 1 calc R U . . .
C18 C 0.38451(15) 0.58798(10) 0.56825(8) 0.0189(4) Uani 1 1 d . . . . .
C19 C 0.33447(16) 0.77980(10) 0.55617(8) 0.0217(5) Uani 1 1 d . . . . .
H19A H 0.366556 0.785211 0.593632 0.026 Uiso 1 1 calc R U . . .
C20 C 0.22646(16) 0.80979(10) 0.54738(8) 0.0236(5) Uani 1 1 d . . . . .
C21 C 0.17675(18) 0.81008(11) 0.58734(9) 0.0325(6) Uani 1 1 d . . . . .
H21A H 0.209687 0.791074 0.619566 0.039 Uiso 1 1 calc R U . . .
C22 C 0.07961(19) 0.83786(13) 0.58059(11) 0.0413(6) Uani 1 1 d . . . . .
H22A H 0.046667 0.838133 0.608239 0.050 Uiso 1 1 calc R U . . .
C23 C 0.0307(2) 0.86509(13) 0.53384(11) 0.0437(7) Uani 1 1 d . . . . .
H23A H -0.036313 0.883489 0.529133 0.052 Uiso 1 1 calc R U . . .
C24 C 0.07905(19) 0.86553(12) 0.49406(10) 0.0388(6) Uani 1 1 d . . . . .
H24A H 0.045597 0.884397 0.461862 0.047 Uiso 1 1 calc R U . . .
C25 C 0.17691(18) 0.83837(11) 0.50098(9) 0.0305(5) Uani 1 1 d . . . . .
H25A H 0.210268 0.839431 0.473491 0.037 Uiso 1 1 calc R U . . .
C26 C 0.40169(16) 0.82007(10) 0.52801(8) 0.0227(5) Uani 1 1 d . . . . .
C27 C 0.45365(18) 0.87593(11) 0.55275(9) 0.0321(6) Uani 1 1 d . . . . .
H27A H 0.446668 0.887336 0.586134 0.039 Uiso 1 1 calc R U . . .
C28 C 0.51513(19) 0.91515(12) 0.52986(10) 0.0385(6) Uani 1 1 d . . . . .
H28A H 0.549878 0.952992 0.547590 0.046 Uiso 1 1 calc R U . . .
C29 C 0.52636(18) 0.89960(12) 0.48122(10) 0.0348(6) Uani 1 1 d . . . . .
H29A H 0.568109 0.926730 0.465256 0.042 Uiso 1 1 calc R U . . .
C30 C 0.47619(17) 0.84428(11) 0.45633(9) 0.0292(5) Uani 1 1 d . . . . .
H30A H 0.483599 0.833036 0.422991 0.035 Uiso 1 1 calc R U . . .
C31 C 0.41474(16) 0.80469(11) 0.47956(8) 0.0249(5) Uani 1 1 d . . . . .
H31A H 0.381103 0.766436 0.461928 0.030 Uiso 1 1 calc R U . . .
C32 C 0.21424(18) 0.58971(11) 0.43213(8) 0.0297(5) Uani 1 1 d . . . . .
H32A H 0.167026 0.553736 0.436439 0.045 Uiso 1 1 calc R U . . .
H32B H 0.261801 0.572648 0.412500 0.045 Uiso 1 1 calc R U . . .
H32C H 0.174971 0.627461 0.413663 0.045 Uiso 1 1 calc R U . . .
C33 C 0.44522(16) 0.53696(10) 0.60630(8) 0.0216(5) Uani 1 1 d . . . . .
H33A H 0.421912 0.541959 0.638833 0.026 Uiso 1 1 calc R U . . .
C34 C 0.42588(16) 0.46360(10) 0.58925(8) 0.0228(5) Uani 1 1 d . . . . .
C35 C 0.34797(18) 0.42687(11) 0.60211(10) 0.0352(6) Uani 1 1 d . . . . .
H35A H 0.305652 0.447639 0.621440 0.042 Uiso 1 1 calc R U . . .
C36 C 0.3308(2) 0.36005(12) 0.58715(10) 0.0408(6) Uani 1 1 d . . . . .
H36A H 0.276125 0.335791 0.595684 0.049 Uiso 1 1 calc R U . . .
C37 C 0.39265(19) 0.32906(12) 0.56005(9) 0.0360(6) Uani 1 1 d . . . . .
H37A H 0.381625 0.283189 0.550272 0.043 Uiso 1 1 calc R U . . .
C38 C 0.47009(18) 0.36449(11) 0.54722(9) 0.0307(5) Uani 1 1 d . . . . .
H38A H 0.512771 0.343372 0.528250 0.037 Uiso 1 1 calc R U . . .
C39 C 0.48634(17) 0.43090(11) 0.56181(8) 0.0264(5) Uani 1 1 d . . . . .
H39A H 0.540688 0.454863 0.552725 0.032 Uiso 1 1 calc R U . . .
C40 C 0.56036(16) 0.55156(10) 0.61948(8) 0.0225(5) Uani 1 1 d . . . . .
C41 C 0.62024(17) 0.53681(11) 0.66802(9) 0.0300(5) Uani 1 1 d . . . . .
H41A H 0.589020 0.519699 0.693674 0.036 Uiso 1 1 calc R U . . .
C42 C 0.72536(18) 0.54697(12) 0.67916(10) 0.0363(6) Uani 1 1 d . . . . .
H42A H 0.766097 0.536248 0.712310 0.044 Uiso 1 1 calc R U . . .
C43 C 0.77137(18) 0.57263(12) 0.64228(10) 0.0377(6) Uani 1 1 d . . . . .
H43A H 0.843296 0.580531 0.650377 0.045 Uiso 1 1 calc R U . . .
C44 C 0.71299(17) 0.58671(12) 0.59388(10) 0.0346(6) Uani 1 1 d . . . . .
H44A H 0.744504 0.603898 0.568365 0.041 Uiso 1 1 calc R U . . .
C45 C 0.60788(16) 0.57570(11) 0.58249(9) 0.0274(5) Uani 1 1 d . . . . .
H45A H 0.567856 0.584814 0.548876 0.033 Uiso 1 1 calc R U . . .
C46 C 0.47780(15) 0.75428(10) 0.77797(8) 0.0210(5) Uani 1 1 d . . . . .
C47 C 0.41381(15) 0.80689(10) 0.78697(8) 0.0221(5) Uani 1 1 d . . . . .
C48 C 0.41414(16) 0.82312(11) 0.83734(8) 0.0249(5) Uani 1 1 d . . . . .
H48A H 0.369854 0.857731 0.843652 0.030 Uiso 1 1 calc R U . . .
C49 C 0.47747(16) 0.79017(11) 0.87888(8) 0.0255(5) Uani 1 1 d . . . . .
C50 C 0.54309(16) 0.74060(11) 0.86874(8) 0.0257(5) Uani 1 1 d . . . . .
H50A H 0.587795 0.718461 0.896757 0.031 Uiso 1 1 calc R U . . .
C51 C 0.54559(16) 0.72227(10) 0.81894(8) 0.0231(5) Uani 1 1 d . . . . .
C52 C 0.35002(16) 0.84637(11) 0.74169(8) 0.0234(5) Uani 1 1 d . . . . .
H52A H 0.342378 0.816174 0.711178 0.028 Uiso 1 1 calc R U . . .
C53 C 0.24108(16) 0.86314(11) 0.74535(8) 0.0253(5) Uani 1 1 d . . . . .
C54 C 0.16291(18) 0.81817(13) 0.72588(9) 0.0355(6) Uani 1 1 d . . . . .
H54A H 0.178266 0.777002 0.711319 0.043 Uiso 1 1 calc R U . . .
C55 C 0.06116(19) 0.83240(14) 0.72731(9) 0.0412(6) Uani 1 1 d . . . . .
H55A H 0.007980 0.801286 0.713435 0.049 Uiso 1 1 calc R U . . .
C56 C 0.0390(2) 0.89111(14) 0.74869(10) 0.0432(7) Uani 1 1 d . . . . .
H56A H -0.029568 0.900325 0.750463 0.052 Uiso 1 1 calc R U . . .
C57 C 0.1150(2) 0.93687(13) 0.76764(10) 0.0429(6) Uani 1 1 d . . . . .
H57A H 0.098762 0.978027 0.781920 0.051 Uiso 1 1 calc R U . . .
C58 C 0.21559(19) 0.92329(12) 0.76603(10) 0.0370(6) Uani 1 1 d . . . . .
H58A H 0.267772 0.955366 0.779187 0.044 Uiso 1 1 calc R U . . .
C59 C 0.40754(16) 0.90862(11) 0.72977(9) 0.0249(5) Uani 1 1 d . . . . .
C60 C 0.40654(18) 0.92371(11) 0.67946(9) 0.0317(5) Uani 1 1 d . . . . .
H60A H 0.369080 0.895675 0.652795 0.038 Uiso 1 1 calc R U . . .
C61 C 0.4592(2) 0.97905(12) 0.66693(10) 0.0397(6) Uani 1 1 d . . . . .
H61A H 0.459026 0.987714 0.632085 0.048 Uiso 1 1 calc R U . . .
C62 C 0.51138(19) 1.02122(12) 0.70490(11) 0.0413(7) Uani 1 1 d . . . . .
H62A H 0.547486 1.059066 0.696524 0.050 Uiso 1 1 calc R U . . .
C63 C 0.51080(18) 1.00805(13) 0.75511(11) 0.0411(6) Uani 1 1 d . . . . .
H63A H 0.544965 1.037848 0.781381 0.049 Uiso 1 1 calc R U . . .
C64 C 0.46085(17) 0.95169(12) 0.76795(10) 0.0350(6) Uani 1 1 d . . . . .
H64A H 0.463063 0.942471 0.802941 0.042 Uiso 1 1 calc R U . . .
C65 C 0.47506(18) 0.80769(13) 0.93344(8) 0.0340(6) Uani 1 1 d . . . . .
H65A H 0.467576 0.856497 0.936435 0.051 Uiso 1 1 calc R U . . .
H65B H 0.539144 0.793010 0.956861 0.051 Uiso 1 1 calc R U . . .
H65C H 0.416906 0.784926 0.942383 0.051 Uiso 1 1 calc R U . . .
C66 C 0.62337(16) 0.67018(11) 0.80902(9) 0.0263(5) Uani 1 1 d . . . . .
H66A H 0.595025 0.652400 0.773585 0.032 Uiso 1 1 calc R U . . .
C67 C 0.63531(17) 0.60974(11) 0.84506(9) 0.0289(5) Uani 1 1 d . . . . .
C68 C 0.55541(19) 0.56377(13) 0.83902(11) 0.0427(7) Uani 1 1 d . . . . .
H68A H 0.495581 0.569931 0.812131 0.051 Uiso 1 1 calc R U . . .
C69 C 0.5616(2) 0.50919(13) 0.87153(12) 0.0500(7) Uani 1 1 d . . . . .
H69A H 0.505855 0.478498 0.867162 0.060 Uiso 1 1 calc R U . . .
C70 C 0.6490(2) 0.49916(13) 0.91049(11) 0.0455(7) Uani 1 1 d . . . . .
H70A H 0.652267 0.462618 0.933670 0.055 Uiso 1 1 calc R U . . .
C71 C 0.7309(2) 0.54234(12) 0.91545(10) 0.0409(6) Uani 1 1 d . . . . .
H71A H 0.792014 0.534719 0.941217 0.049 Uiso 1 1 calc R U . . .
C72 C 0.72386(19) 0.59701(12) 0.88270(9) 0.0339(6) Uani 1 1 d . . . . .
H72A H 0.780969 0.626389 0.886134 0.041 Uiso 1 1 calc R U . . .
C73 C 0.72591(16) 0.70289(11) 0.80864(8) 0.0271(5) Uani 1 1 d . . . . .
C74 C 0.77827(19) 0.68238(12) 0.77254(10) 0.0380(6) Uani 1 1 d . . . . .
H74A H 0.748188 0.649944 0.747406 0.046 Uiso 1 1 calc R U . . .
C75 C 0.8743(2) 0.70878(14) 0.77277(12) 0.0497(7) Uani 1 1 d . . . . .
H75A H 0.909358 0.694345 0.747801 0.060 Uiso 1 1 calc R U . . .
C76 C 0.9191(2) 0.75584(14) 0.80906(11) 0.0443(7) Uani 1 1 d . . . . .
H76A H 0.985504 0.772916 0.809723 0.053 Uiso 1 1 calc R U . . .
C77 C 0.86699(18) 0.77784(13) 0.84422(10) 0.0381(6) Uani 1 1 d . . . . .
H77A H 0.896579 0.811167 0.868701 0.046 Uiso 1 1 calc R U . . .
C78 C 0.77096(17) 0.75137(12) 0.84401(9) 0.0323(5) Uani 1 1 d . . . . .
H78A H 0.735603 0.766805 0.868559 0.039 Uiso 1 1 calc R U . . .
C79 C 0.21436(19) 0.64145(12) 0.71646(9) 0.0329(6) Uani 1 1 d . . . . .
H2 H 0.1435(19) 0.6267(12) 0.7203(9) 0.040(7) Uiso 1 1 d . . . . .
C80 C 0.15275(17) 0.63655(12) 0.62285(9) 0.0293(5) Uani 1 1 d . . . . .
H80A H 0.174512 0.660552 0.594440 0.035 Uiso 1 1 calc R U . . .
C81 C 0.04765(17) 0.66473(12) 0.62466(9) 0.0321(5) Uani 1 1 d . . . . .
H81A H 0.054186 0.713138 0.633610 0.039 Uiso 1 1 calc R U . . .
H81B H 0.021900 0.641065 0.651550 0.039 Uiso 1 1 calc R U . . .
C82 C -0.02877(18) 0.65582(13) 0.57269(9) 0.0359(6) Uani 1 1 d . . . . .
H82A H -0.096856 0.672993 0.574891 0.043 Uiso 1 1 calc R U . . .
H82B H -0.005654 0.682467 0.546361 0.043 Uiso 1 1 calc R U . . .
C83 C -0.03820(18) 0.58238(13) 0.55675(10) 0.0382(6) Uani 1 1 d . . . . .
H83A H -0.083950 0.578558 0.521941 0.046 Uiso 1 1 calc R U . . .
H83B H -0.069695 0.556782 0.580702 0.046 Uiso 1 1 calc R U . . .
C84 C 0.06624(18) 0.55183(14) 0.55670(10) 0.0400(6) Uani 1 1 d . . . . .
H84A H 0.058129 0.503024 0.549404 0.048 Uiso 1 1 calc R U . . .
H84B H 0.093213 0.572903 0.529158 0.048 Uiso 1 1 calc R U . . .
C85 C 0.14267(18) 0.56238(12) 0.60824(9) 0.0323(5) Uani 1 1 d . . . . .
H85A H 0.119624 0.536893 0.635155 0.039 Uiso 1 1 calc R U . . .
H85B H 0.210623 0.544672 0.606309 0.039 Uiso 1 1 calc R U . . .
C86 C 0.29565(19) 0.64343(12) 0.80739(9) 0.0354(6) Uani 1 1 d . . . . .
H86A H 0.365250 0.656998 0.827822 0.042 Uiso 1 1 calc R U . . .
C87 C 0.2185(2) 0.68735(13) 0.82564(10) 0.0425(7) Uani 1 1 d . . . . .
H87A H 0.147973 0.674062 0.807604 0.051 Uiso 1 1 calc R U . . .
H87B H 0.228613 0.734995 0.817223 0.051 Uiso 1 1 calc R U . . .
C88 C 0.2314(2) 0.68008(15) 0.88329(11) 0.0541(8) Uani 1 1 d . . . . .
H88A H 0.299508 0.697695 0.901303 0.065 Uiso 1 1 calc R U . . .
H88B H 0.178398 0.707364 0.894041 0.065 Uiso 1 1 calc R U . . .
C89 C 0.2221(2) 0.60739(14) 0.89884(10) 0.0489(7) Uani 1 1 d . . . . .
H89A H 0.150426 0.592095 0.885492 0.059 Uiso 1 1 calc R U . . .
H89B H 0.238245 0.604307 0.936760 0.059 Uiso 1 1 calc R U . . .
C90 C 0.2941(2) 0.56117(15) 0.87846(10) 0.0454(7) Uani 1 1 d . . . . .
H90A H 0.280063 0.513796 0.885967 0.055 Uiso 1 1 calc R U . . .
H90B H 0.366061 0.571415 0.896270 0.055 Uiso 1 1 calc R U . . .
C91 C 0.28077(19) 0.56977(13) 0.82064(9) 0.0363(6) Uani 1 1 d . . . . .
H91A H 0.211212 0.554730 0.802460 0.044 Uiso 1 1 calc R U . . .
H91B H 0.331467 0.541368 0.808991 0.044 Uiso 1 1 calc R U . . .

loop_
_atom_site_aniso_label
_atom_site_aniso_U_11
_atom_site_aniso_U_22
_atom_site_aniso_U_33
_atom_site_aniso_U_23
_atom_site_aniso_U_13
_atom_site_aniso_U_12
Al1 0.0257(4) 0.0249(3) 0.0233(3) -0.0036(3) 0.0076(3) -0.0075(3)
Cl1 0.035(4) 0.031(4) 0.029(4) 0.000(3) 0.010(3) 0.008(3)
N1 0.0183(9) 0.0193(9) 0.0224(9) -0.0028(8) 0.0041(7) -0.0027(7)
N2 0.0186(9) 0.0201(9) 0.0209(9) -0.0028(8) 0.0033(8) -0.0021(7)
N3 0.0253(10) 0.0399(12) 0.0263(10) -0.0045(9) 0.0083(9) -0.0103(9)
N4 0.0320(11) 0.0427(12) 0.0250(10) -0.0083(9) 0.0106(9) -0.0140(9)
C1 0.0171(10) 0.0176(10) 0.0253(12) -0.0016(9) 0.0045(9) 0.0003(8)
C2 0.0156(10) 0.0204(11) 0.0239(11) 0.0006(9) 0.0033(9) 0.0020(8)
C3 0.0178(10) 0.0220(11) 0.0232(12) 0.0015(9) 0.0015(9) -0.0008(9)
C4 0.0192(11) 0.0251(12) 0.0249(12) 0.0029(10) 0.0028(9) -0.0014(9)
C5 0.0173(11) 0.0225(11) 0.0247(12) 0.0019(9) 0.0037(9) 0.0003(9)
C6 0.0247(12) 0.0279(12) 0.0265(12) -0.0002(10) 0.0057(10) -0.0020(10)
C7 0.0287(13) 0.0411(14) 0.0289(13) 0.0015(11) 0.0107(11) -0.0038(11)
C8 0.0251(12) 0.0429(14) 0.0350(14) 0.0066(12) 0.0084(11) -0.0126(11)
C9 0.0223(11) 0.0340(13) 0.0277(12) 0.0058(11) 0.0005(10) -0.0068(10)
C10 0.0250(12) 0.0410(14) 0.0340(14) 0.0065(12) 0.0019(11) -0.0146(11)
C11 0.0278(13) 0.0287(13) 0.0333(14) 0.0001(11) -0.0023(11) -0.0091(10)
C12 0.0228(11) 0.0240(12) 0.0254(12) 0.0002(10) 0.0001(10) -0.0028(9)
C13 0.0154(10) 0.0228(11) 0.0213(11) -0.0034(9) 0.0075(9) -0.0025(9)
C14 0.0171(10) 0.0208(11) 0.0246(12) -0.0034(9) 0.0080(9) -0.0021(9)
C15 0.0190(11) 0.0217(11) 0.0239(12) 0.0011(9) 0.0052(9) 0.0006(9)
C16 0.0200(11) 0.0228(11) 0.0241(12) -0.0040(9) 0.0071(9) -0.0016(9)
C17 0.0204(11) 0.0182(11) 0.0259(12) -0.0054(9) 0.0094(9) -0.0016(9)
C18 0.0169(10) 0.0201(11) 0.0215(11) -0.0010(9) 0.0081(9) -0.0021(8)
C19 0.0240(11) 0.0191(11) 0.0217(11) -0.0023(9) 0.0047(9) -0.0008(9)
C20 0.0260(11) 0.0151(10) 0.0304(13) -0.0054(10) 0.0083(10) -0.0028(9)
C21 0.0344(13) 0.0291(13) 0.0366(14) 0.0027(11) 0.0134(11) 0.0019(11)
C22 0.0360(14) 0.0399(15) 0.0549(17) 0.0022(13) 0.0245(13) 0.0065(12)
C23 0.0317(14) 0.0388(15) 0.0637(19) 0.0035(14) 0.0174(14) 0.0117(12)
C24 0.0336(14) 0.0364(14) 0.0442(15) 0.0026(12) 0.0050(12) 0.0081(11)
C25 0.0324(13) 0.0299(13) 0.0300(13) -0.0019(11) 0.0092(11) 0.0041(10)
C26 0.0203(11) 0.0187(11) 0.0287(12) 0.0005(10) 0.0053(9) 0.0026(9)
C27 0.0367(14) 0.0288(13) 0.0344(14) -0.0085(11) 0.0154(11) -0.0078(11)
C28 0.0425(15) 0.0273(13) 0.0493(16) -0.0099(12) 0.0179(13) -0.0129(11)
C29 0.0323(14) 0.0317(13) 0.0454(15) 0.0040(12) 0.0193(12) -0.0029(11)
C30 0.0285(12) 0.0319(13) 0.0290(13) 0.0036(11) 0.0104(10) 0.0069(10)
C31 0.0250(12) 0.0218(11) 0.0266(12) -0.0011(10) 0.0035(10) 0.0015(9)
C32 0.0333(13) 0.0254(12) 0.0274(13) -0.0045(10) 0.0014(10) 0.0002(10)
C33 0.0232(11) 0.0208(11) 0.0225(11) -0.0007(9) 0.0087(9) -0.0002(9)
C34 0.0241(11) 0.0204(11) 0.0233(12) 0.0006(9) 0.0046(9) 0.0003(9)
C35 0.0310(13) 0.0275(13) 0.0522(16) -0.0049(12) 0.0199(12) -0.0011(10)
C36 0.0391(15) 0.0280(13) 0.0595(18) -0.0048(13) 0.0202(13) -0.0120(11)
C37 0.0437(15) 0.0217(12) 0.0408(15) -0.0034(11) 0.0067(12) 0.0029(11)
C38 0.0363(14) 0.0258(12) 0.0295(13) -0.0013(10) 0.0066(11) 0.0055(10)
C39 0.0297(12) 0.0244(12) 0.0250(12) 0.0015(10) 0.0062(10) 0.0013(10)
C40 0.0237(11) 0.0176(11) 0.0252(12) -0.0011(9) 0.0036(10) 0.0015(9)
C41 0.0316(13) 0.0293(13) 0.0287(13) 0.0012(11) 0.0063(11) 0.0034(10)
C42 0.0284(13) 0.0402(15) 0.0343(14) -0.0021(12) -0.0043(11) 0.0057(11)
C43 0.0188(12) 0.0383(14) 0.0528(17) -0.0009(13) 0.0019(12) -0.0010(11)
C44 0.0253(13) 0.0333(13) 0.0470(16) 0.0109(12) 0.0124(12) 0.0034(10)
C45 0.0226(12) 0.0274(12) 0.0318(13) 0.0055(10) 0.0055(10) 0.0016(9)
C46 0.0186(10) 0.0226(11) 0.0209(11) -0.0039(9) 0.0029(9) -0.0059(9)
C47 0.0195(11) 0.0222(11) 0.0239(12) -0.0021(9) 0.0037(9) -0.0027(9)
C48 0.0239(11) 0.0264(12) 0.0247(12) -0.0050(10) 0.0061(10) 0.0019(9)
C49 0.0238(11) 0.0300(12) 0.0223(12) -0.0042(10) 0.0046(10) -0.0047(10)
C50 0.0227(11) 0.0286(12) 0.0227(12) 0.0018(10) -0.0007(9) -0.0013(10)
C51 0.0199(11) 0.0223(11) 0.0263(12) -0.0037(10) 0.0038(9) -0.0042(9)
C52 0.0250(11) 0.0231(11) 0.0217(11) -0.0032(10) 0.0046(9) 0.0013(9)
C53 0.0232(11) 0.0313(12) 0.0209(11) 0.0034(10) 0.0043(9) 0.0015(10)
C54 0.0357(14) 0.0402(14) 0.0330(14) -0.0067(12) 0.0129(11) -0.0081(11)
C55 0.0312(14) 0.0602(18) 0.0327(14) -0.0055(13) 0.0084(11) -0.0163(13)
C56 0.0302(14) 0.0597(18) 0.0408(16) 0.0055(14) 0.0104(12) 0.0080(13)
C57 0.0390(15) 0.0405(15) 0.0505(17) -0.0018(13) 0.0134(13) 0.0094(12)
C58 0.0322(14) 0.0340(14) 0.0451(15) -0.0035(12) 0.0098(12) 0.0038(11)
C59 0.0202(11) 0.0225(11) 0.0321(13) -0.0023(10) 0.0068(10) 0.0039(9)
C60 0.0395(14) 0.0218(12) 0.0361(14) -0.0043(11) 0.0137(12) -0.0004(10)
C61 0.0510(16) 0.0278(13) 0.0475(16) -0.0012(12) 0.0261(14) 0.0014(12)
C62 0.0327(14) 0.0278(13) 0.068(2) 0.0012(13) 0.0206(14) -0.0028(11)
C63 0.0274(13) 0.0332(14) 0.0562(18) -0.0071(13) -0.0030(12) -0.0060(11)
C64 0.0276(13) 0.0359(14) 0.0374(14) 0.0001(12) -0.0003(11) -0.0018(11)
C65 0.0330(13) 0.0428(15) 0.0255(13) -0.0035(11) 0.0059(11) 0.0022(11)
C66 0.0235(11) 0.0277(12) 0.0256(12) -0.0027(10) 0.0015(10) 0.0025(10)
C67 0.0269(12) 0.0270(12) 0.0328(13) -0.0037(10) 0.0073(10) 0.0033(10)
C68 0.0312(14) 0.0364(15) 0.0582(18) 0.0034(13) 0.0065(13) -0.0004(12)
C69 0.0433(16) 0.0317(15) 0.078(2) 0.0059(15) 0.0210(16) -0.0031(12)
C70 0.0618(19) 0.0269(14) 0.0551(18) 0.0112(13) 0.0282(16) 0.0104(13)
C71 0.0449(16) 0.0333(14) 0.0422(16) 0.0051(12) 0.0060(13) 0.0111(12)
C72 0.0326(13) 0.0309(13) 0.0359(14) 0.0022(11) 0.0035(11) 0.0021(11)
C73 0.0248(12) 0.0265(12) 0.0278(13) 0.0056(10) 0.0022(10) 0.0058(10)
C74 0.0411(15) 0.0327(14) 0.0429(15) -0.0022(12) 0.0154(12) 0.0030(12)
C75 0.0511(18) 0.0452(16) 0.064(2) 0.0071(15) 0.0356(16) 0.0065(14)
C76 0.0305(14) 0.0466(16) 0.0572(18) 0.0140(15) 0.0133(13) -0.0023(12)
C77 0.0314(14) 0.0461(15) 0.0316(14) 0.0080(12) -0.0028(11) -0.0064(12)
C78 0.0273(12) 0.0417(14) 0.0257(13) 0.0033(11) 0.0018(10) -0.0004(11)
C79 0.0294(13) 0.0397(14) 0.0324(14) -0.0079(11) 0.0128(11) -0.0130(11)
C80 0.0257(12) 0.0379(14) 0.0250(12) -0.0035(11) 0.0076(10) -0.0096(10)
C81 0.0303(13) 0.0314(13) 0.0363(14) -0.0032(11) 0.0113(11) -0.0060(10)
C82 0.0256(13) 0.0438(15) 0.0379(14) 0.0015(12) 0.0069(11) -0.0020(11)
C83 0.0262(13) 0.0537(16) 0.0339(14) -0.0089(13) 0.0060(11) -0.0083(12)
C84 0.0321(14) 0.0491(16) 0.0380(15) -0.0168(13) 0.0071(12) -0.0078(12)
C85 0.0259(12) 0.0385(14) 0.0330(13) -0.0064(11) 0.0082(11) -0.0023(11)
C86 0.0351(14) 0.0473(15) 0.0259(13) -0.0082(12) 0.0115(11) -0.0176(12)
C87 0.0516(17) 0.0413(15) 0.0412(15) -0.0104(13) 0.0244(13) -0.0134(13)
C88 0.071(2) 0.0564(18) 0.0459(17) -0.0172(15) 0.0345(16) -0.0217(16)
C89 0.0580(18) 0.0606(19) 0.0342(15) -0.0104(14) 0.0228(14) -0.0187(15)
C90 0.0449(16) 0.0591(18) 0.0336(15) -0.0039(13) 0.0118(13) -0.0144(14)
C91 0.0338(14) 0.0449(15) 0.0325(14) -0.0070(12) 0.0127(11) -0.0115(11)

loop_
_atom_type_symbol
_atom_type_description
_atom_type_scat_dispersion_real
_atom_type_scat_dispersion_imag
_atom_type_scat_source
C C 0.0033 0.0016 'International Tables Vol C Tables 4.2.6.8 and 6.1.1.4'
H H 0.0000 0.0000 'International Tables Vol C Tables 4.2.6.8 and 6.1.1.4'
N N 0.0061 0.0033 'International Tables Vol C Tables 4.2.6.8 and 6.1.1.4'
Al Al 0.0645 0.0514 'International Tables Vol C Tables 4.2.6.8 and 6.1.1.4'
Cl Cl 0.1484 0.1585 'International Tables Vol C Tables 4.2.6.8 and 6.1.1.4'

loop_
_geom_angle_atom_site_label_1
_geom_angle_atom_site_label_2
_geom_angle_atom_site_label_3
_geom_angle
_geom_angle_site_symmetry_1
_geom_angle_site_symmetry_3
_geom_angle_publ_flag
N3 Al1 N2 131.69(8) . . ?
N3 Al1 N1 100.95(8) . . ?
N2 Al1 N1 83.01(7) . . ?
N3 Al1 N4 66.88(8) . . ?
N2 Al1 N4 96.28(8) . . ?
N1 Al1 N4 163.03(8) . . ?
N3 Al1 Cl1 110.4(2) . . ?
N2 Al1 Cl1 112.7(2) . . ?
N1 Al1 Cl1 111.1(2) . . ?
N4 Al1 Cl1 84.9(2) . . ?
N3 Al1 C79 34.17(8) . . ?
N2 Al1 C79 120.46(8) . . ?
N1 Al1 C79 134.90(8) . . ?
N4 Al1 C79 33.10(8) . . ?
Cl1 Al1 C79 95.3(2) . . ?
C1 N1 C13 122.04(17) . . ?
C1 N1 Al1 109.09(13) . . ?
C13 N1 Al1 128.55(13) . . ?
C2 N2 C46 122.53(17) . . ?
C2 N2 Al1 112.81(13) . . ?
C46 N2 Al1 123.95(13) . . ?
C79 N3 C80 121.96(18) . . ?
C79 N3 Al1 91.76(15) . . ?
C80 N3 Al1 144.29(15) . . ?
C79 N4 C86 121.92(19) . . ?
C79 N4 Al1 87.53(14) . . ?
C86 N4 Al1 147.56(16) . . ?
N1 C1 C2 116.59(18) . . ?
N1 C1 C5 135.80(19) . . ?
C2 C1 C5 107.61(17) . . ?
N2 C2 C1 116.84(18) . . ?
N2 C2 C3 134.03(19) . . ?
C1 C2 C3 109.10(17) . . ?
C12 C3 C4 118.92(19) . . ?
C12 C3 C2 136.1(2) . . ?
C4 C3 C2 104.99(18) . . ?
C9 C4 C5 123.9(2) . . ?
C9 C4 C3 123.3(2) . . ?
C5 C4 C3 112.74(18) . . ?
C6 C5 C4 118.32(19) . . ?
C6 C5 C1 136.2(2) . . ?
C4 C5 C1 105.46(17) . . ?
C5 C6 C7 118.9(2) . . ?
C8 C7 C6 122.4(2) . . ?
C7 C8 C9 120.4(2) . . ?
C4 C9 C10 116.2(2) . . ?
C4 C9 C8 116.0(2) . . ?
C10 C9 C8 127.8(2) . . ?
C11 C10 C9 120.4(2) . . ?
C10 C11 C12 122.8(2) . . ?
C3 C12 C11 118.2(2) . . ?
C14 C13 C18 119.37(18) . . ?
C14 C13 N1 120.87(18) . . ?
C18 C13 N1 119.41(18) . . ?
C15 C14 C13 118.88(18) . . ?
C15 C14 C19 118.48(19) . . ?
C13 C14 C19 122.63(18) . . ?
C16 C15 C14 122.5(2) . . ?
C15 C16 C17 117.67(19) . . ?
C15 C16 C32 121.3(2) . . ?
C17 C16 C32 121.02(19) . . ?
C16 C17 C18 122.54(19) . . ?
C17 C18 C13 118.90(19) . . ?
C17 C18 C33 121.06(18) . . ?
C13 C18 C33 120.03(18) . . ?
C20 C19 C14 112.67(17) . . ?
C20 C19 C26 111.56(17) . . ?
C14 C19 C26 113.74(17) . . ?
C25 C20 C21 118.4(2) . . ?
C25 C20 C19 122.05(19) . . ?
C21 C20 C19 119.6(2) . . ?
C22 C21 C20 120.6(2) . . ?
C23 C22 C21 120.2(2) . . ?
C24 C23 C22 119.8(2) . . ?
C23 C24 C25 120.0(2) . . ?
C20 C25 C24 120.9(2) . . ?
C31 C26 C27 117.5(2) . . ?
C31 C26 C19 124.61(19) . . ?
C27 C26 C19 117.90(19) . . ?
C28 C27 C26 121.5(2) . . ?
C27 C28 C29 120.3(2) . . ?
C30 C29 C28 119.0(2) . . ?
C29 C30 C31 120.6(2) . . ?
C26 C31 C30 121.1(2) . . ?
C40 C33 C18 112.11(16) . . ?
C40 C33 C34 109.85(17) . . ?
C18 C33 C34 113.99(17) . . ?
C39 C34 C35 117.4(2) . . ?
C39 C34 C33 121.85(19) . . ?
C35 C34 C33 120.76(19) . . ?
C34 C35 C36 121.0(2) . . ?
C37 C36 C35 120.1(2) . . ?
C38 C37 C36 119.7(2) . . ?
C37 C38 C39 120.0(2) . . ?
C38 C39 C34 121.9(2) . . ?
C45 C40 C41 118.8(2) . . ?
C45 C40 C33 120.82(19) . . ?
C41 C40 C33 120.21(19) . . ?
C42 C41 C40 120.2(2) . . ?
C43 C42 C41 120.4(2) . . ?
C44 C43 C42 120.0(2) . . ?
C43 C44 C45 119.7(2) . . ?
C40 C45 C44 120.9(2) . . ?
C51 C46 C47 120.67(19) . . ?
C51 C46 N2 120.13(18) . . ?
C47 C46 N2 118.95(18) . . ?
C48 C47 C46 118.61(19) . . ?
C48 C47 C52 121.77(18) . . ?
C46 C47 C52 119.57(18) . . ?
C47 C48 C49 121.9(2) . . ?
C50 C49 C48 118.02(19) . . ?
C50 C49 C65 120.9(2) . . ?
C48 C49 C65 121.1(2) . . ?
C49 C50 C51 122.3(2) . . ?
C50 C51 C46 118.28(19) . . ?
C50 C51 C66 121.01(19) . . ?
C46 C51 C66 120.68(19) . . ?
C53 C52 C47 115.13(17) . . ?
C53 C52 C59 112.06(17) . . ?
C47 C52 C59 111.53(17) . . ?
C54 C53 C58 117.9(2) . . ?
C54 C53 C52 119.1(2) . . ?
C58 C53 C52 122.9(2) . . ?
C53 C54 C55 121.0(2) . . ?
C56 C55 C54 119.7(2) . . ?
C55 C56 C57 120.4(2) . . ?
C56 C57 C58 120.2(2) . . ?
C57 C58 C53 120.8(2) . . ?
C60 C59 C64 118.0(2) . . ?
C60 C59 C52 119.5(2) . . ?
C64 C59 C52 122.5(2) . . ?
C59 C60 C61 121.4(2) . . ?
C62 C61 C60 120.1(2) . . ?
C63 C62 C61 119.3(2) . . ?
C62 C63 C64 120.8(2) . . ?
C63 C64 C59 120.4(2) . . ?
C73 C66 C67 112.45(18) . . ?
C73 C66 C51 111.43(18) . . ?
C67 C66 C51 113.13(18) . . ?
C72 C67 C68 117.9(2) . . ?
C72 C67 C66 123.2(2) . . ?
C68 C67 C66 118.9(2) . . ?
C69 C68 C67 121.0(3) . . ?
C68 C69 C70 120.1(3) . . ?
C71 C70 C69 119.7(2) . . ?
C70 C71 C72 119.7(2) . . ?
C71 C72 C67 121.4(2) . . ?
C78 C73 C74 118.2(2) . . ?
C78 C73 C66 122.6(2) . . ?
C74 C73 C66 119.2(2) . . ?
C73 C74 C75 120.7(2) . . ?
C76 C75 C74 120.3(2) . . ?
C77 C76 C75 119.6(2) . . ?
C76 C77 C78 120.0(3) . . ?
C73 C78 C77 121.2(2) . . ?
N4 C79 N3 112.6(2) . . ?
N4 C79 Al1 59.37(12) . . ?
N3 C79 Al1 54.07(11) . . ?
N3 C80 C85 112.75(19) . . ?
N3 C80 C81 113.51(18) . . ?
C85 C80 C81 109.68(18) . . ?
C80 C81 C82 110.53(19) . . ?
C83 C82 C81 111.1(2) . . ?
C82 C83 C84 111.6(2) . . ?
C85 C84 C83 111.2(2) . . ?
C80 C85 C84 111.4(2) . . ?
N4 C86 C87 113.8(2) . . ?
N4 C86 C91 112.83(19) . . ?
C87 C86 C91 109.71(19) . . ?
C86 C87 C88 110.6(2) . . ?
C89 C88 C87 111.9(2) . . ?
C88 C89 C90 111.9(2) . . ?
C89 C90 C91 111.5(2) . . ?
C90 C91 C86 110.6(2) . . ?

loop_
_geom_bond_atom_site_label_1
_geom_bond_atom_site_label_2
_geom_bond_distance
_geom_bond_site_symmetry_2
_geom_bond_publ_flag
Al1 N3 1.9313(19) . ?
Al1 N2 1.9348(18) . ?
Al1 N1 2.0405(18) . ?
Al1 N4 2.0533(19) . ?
Al1 Cl1 2.055(8) . ?
Al1 C79 2.384(2) . ?
N1 C1 1.340(3) . ?
N1 C13 1.433(3) . ?
N2 C2 1.331(3) . ?
N2 C46 1.434(3) . ?
N3 C79 1.339(3) . ?
N3 C80 1.462(3) . ?
N4 C79 1.303(3) . ?
N4 C86 1.466(3) . ?
C1 C2 1.435(3) . ?
C1 C5 1.474(3) . ?
C2 C3 1.464(3) . ?
C3 C12 1.377(3) . ?
C3 C4 1.418(3) . ?
C4 C9 1.398(3) . ?
C4 C5 1.418(3) . ?
C5 C6 1.371(3) . ?
C6 C7 1.416(3) . ?
C7 C8 1.371(3) . ?
C8 C9 1.421(3) . ?
C9 C10 1.416(3) . ?
C10 C11 1.370(3) . ?
C11 C12 1.411(3) . ?
C13 C14 1.407(3) . ?
C13 C18 1.421(3) . ?
C14 C15 1.397(3) . ?
C14 C19 1.532(3) . ?
C15 C16 1.386(3) . ?
C16 C17 1.389(3) . ?
C16 C32 1.510(3) . ?
C17 C18 1.389(3) . ?
C18 C33 1.528(3) . ?
C19 C20 1.532(3) . ?
C19 C26 1.533(3) . ?
C20 C25 1.385(3) . ?
C20 C21 1.392(3) . ?
C21 C22 1.387(3) . ?
C22 C23 1.379(4) . ?
C23 C24 1.376(4) . ?
C24 C25 1.390(3) . ?
C26 C31 1.387(3) . ?
C26 C27 1.391(3) . ?
C27 C28 1.381(3) . ?
C28 C29 1.384(3) . ?
C29 C30 1.375(3) . ?
C30 C31 1.390(3) . ?
C33 C40 1.528(3) . ?
C33 C34 1.531(3) . ?
C34 C39 1.381(3) . ?
C34 C35 1.384(3) . ?
C35 C36 1.390(3) . ?
C36 C37 1.373(3) . ?
C37 C38 1.365(3) . ?
C38 C39 1.379(3) . ?
C40 C45 1.387(3) . ?
C40 C41 1.388(3) . ?
C41 C42 1.385(3) . ?
C42 C43 1.383(3) . ?
C43 C44 1.375(3) . ?
C44 C45 1.387(3) . ?
C46 C51 1.400(3) . ?
C46 C47 1.409(3) . ?
C47 C48 1.388(3) . ?
C47 C52 1.525(3) . ?
C48 C49 1.393(3) . ?
C49 C50 1.390(3) . ?
C49 C65 1.512(3) . ?
C50 C51 1.393(3) . ?
C51 C66 1.537(3) . ?
C52 C53 1.525(3) . ?
C52 C59 1.531(3) . ?
C53 C54 1.381(3) . ?
C53 C58 1.394(3) . ?
C54 C55 1.404(3) . ?
C55 C56 1.364(4) . ?
C56 C57 1.370(4) . ?
C57 C58 1.387(3) . ?
C59 C60 1.379(3) . ?
C59 C64 1.394(3) . ?
C60 C61 1.391(3) . ?
C61 C62 1.374(4) . ?
C62 C63 1.374(4) . ?
C63 C64 1.390(3) . ?
C66 C73 1.524(3) . ?
C66 C67 1.526(3) . ?
C67 C72 1.386(3) . ?
C67 C68 1.388(3) . ?
C68 C69 1.382(4) . ?
C69 C70 1.386(4) . ?
C70 C71 1.375(4) . ?
C71 C72 1.386(3) . ?
C73 C78 1.385(3) . ?
C73 C74 1.387(3) . ?
C74 C75 1.390(4) . ?
C75 C76 1.379(4) . ?
C76 C77 1.373(4) . ?
C77 C78 1.390(3) . ?
C80 C85 1.522(3) . ?
C80 C81 1.529(3) . ?
C81 C82 1.530(3) . ?
C82 C83 1.517(3) . ?
C83 C84 1.527(3) . ?
C84 C85 1.526(3) . ?
C86 C87 1.521(3) . ?
C86 C91 1.530(3) . ?
C87 C88 1.522(4) . ?
C88 C89 1.516(4) . ?
C89 C90 1.526(4) . ?
C90 C91 1.528(3) . ?
